data_7133312
loop_
_publ_author_name
'Ishida, Shintaro'
'Yoshida, Yusuke'
'Iwamoto, Takeaki'

_publ_section_title
;
 Metal-catalyzed valence isomerization of a methylene(thioxo)phosphorane
 to a thiaphosphirane.
;
_journal_issue 63
_journal_name_full 'Chemical communications (Cambridge, England)'
_journal_page_first 8288
_journal_page_last 8291
_journal_paper_doi 10.1039/d4cc02147a
_journal_volume 60
_journal_year 2024
_chemical_formula_sum 'C28 H37 P S2 Si3'
_chemical_formula_weight 552.93
_space_group_crystal_system monoclinic
_space_group_IT_number 14
_space_group_name_Hall '-P 2yn'
_space_group_name_H-M_alt 'P 1 21/n 1'
_atom_sites_solution_hydrogens geom
_audit_creation_method SHELXL-2019/3
_audit_update_record
;
2024-04-02 deposited with the CCDC.	2024-07-11 downloaded from the CCDC.
;
_cell_angle_alpha 90
_cell_angle_beta 91.611(2)
_cell_angle_gamma 90
_cell_formula_units_Z 4
_cell_length_a 17.3438(4)
_cell_length_b 7.4997(2)
_cell_length_c 23.1443(6)
_cell_measurement_reflns_used 27388
_cell_measurement_temperature 150(2)
_cell_measurement_theta_max 31.6300
_cell_measurement_theta_min 3.3460
_cell_volume 3009.27(13)
_computing_structure_refinement 'SHELXL-2019/2 (Sheldrick, 2019)'
_diffrn_ambient_temperature 150(2)
_diffrn_detector 'Hybrid Pixel Array Detector'
_diffrn_detector_area_resol_mean 10.0000
_diffrn_measured_fraction_theta_full 0.993
_diffrn_measured_fraction_theta_max 0.994
_diffrn_measurement_device_type 'XtaLAB AFC10 (RCD3): fixed-chi single'
_diffrn_measurement_method '\w scans'
_diffrn_radiation_type MoK\a
_diffrn_radiation_wavelength 0.71073
_diffrn_reflns_av_R_equivalents 0.0611
_diffrn_reflns_av_unetI/netI 0.0262
_diffrn_reflns_Laue_measured_fraction_full 0.993
_diffrn_reflns_Laue_measured_fraction_max 0.994
_diffrn_reflns_limit_h_max 20
_diffrn_reflns_limit_h_min -22
_diffrn_reflns_limit_k_max 9
_diffrn_reflns_limit_k_min -9
_diffrn_reflns_limit_l_max 30
_diffrn_reflns_limit_l_min -30
_diffrn_reflns_number 48644
_diffrn_reflns_point_group_measured_fraction_full 0.993
_diffrn_reflns_point_group_measured_fraction_max 0.994
_diffrn_reflns_theta_full 25.242
_diffrn_reflns_theta_max 27.500
_diffrn_reflns_theta_min 3.427
_diffrn_source 'Rotating-anode X-ray tube'
_exptl_absorpt_coefficient_mu 0.365
_exptl_absorpt_correction_T_max 1.00000
_exptl_absorpt_correction_T_min 0.82690
_exptl_absorpt_correction_type multi-scan
_exptl_absorpt_process_details
;
CrysAlisPro 1.171.40.61a (Rigaku Oxford Diffraction, 2019)
Empirical absorption correction using spherical harmonics,
 implemented in SCALE3 ABSPACK scaling algorithm.
;
_exptl_crystal_colour colorless
_exptl_crystal_density_diffrn 1.220
_exptl_crystal_description block
_exptl_crystal_F_000 1176
_exptl_crystal_size_max 0.200
_exptl_crystal_size_mid 0.100
_exptl_crystal_size_min 0.100
_refine_diff_density_max 0.503
_refine_diff_density_min -0.423
_refine_diff_density_rms 0.055
_refine_ls_extinction_method none
_refine_ls_goodness_of_fit_ref 1.089
_refine_ls_hydrogen_treatment constr
_refine_ls_matrix_type full
_refine_ls_number_parameters 368
_refine_ls_number_reflns 6881
_refine_ls_number_restraints 261
_refine_ls_restrained_S_all 1.070
_refine_ls_R_factor_all 0.0507
_refine_ls_R_factor_gt 0.0471
_refine_ls_shift/su_max 0.001
_refine_ls_shift/su_mean 0.000
_refine_ls_structure_factor_coef Fsqd
_refine_ls_weighting_details 'w=1/[\s^2^(Fo^2^)+(0.0412P)^2^+2.9649P] where P=(Fo^2^+2Fc^2^)/3'
_refine_ls_weighting_scheme calc
_refine_ls_wR_factor_gt 0.1159
_refine_ls_wR_factor_ref 0.1184
_reflns_Friedel_coverage 0.000
_reflns_number_gt 6294
_reflns_number_total 6881
_reflns_threshold_expression 'I > 2\s(I)'
_cod_data_source_file d4cc02147a3.cif
_cod_data_source_block si019b
_cod_depositor_comments 'Adding full bibliography for 7133312--7133316.cif.'
_cod_original_sg_symbol_H-M 'P 21/n'
_cod_database_code 7133312
_shelx_shelxl_version_number 2019/3
_shelx_space_group_comment
;
The symmetry employed for this shelxl refinement is uniquely defined
by the following loop, which should always be used as a source of
symmetry information in preference to the above space-group names.
They are only intended as comments.
;
_shelx_estimated_absorpt_t_min 0.931
_shelx_estimated_absorpt_t_max 0.964

loop_
_space_group_symop_operation_xyz
'x, y, z'
'-x+1/2, y+1/2, -z+1/2'
'-x, -y, -z'
'x-1/2, -y-1/2, z-1/2'

loop_
_atom_site_label
_atom_site_type_symbol
_atom_site_fract_x
_atom_site_fract_y
_atom_site_fract_z
_atom_site_U_iso_or_equiv
_atom_site_adp_type
_atom_site_occupancy
_atom_site_site_symmetry_order
_atom_site_calc_flag
_atom_site_refinement_flags_posn
_atom_site_refinement_flags_adp
_atom_site_refinement_flags_occupancy
_atom_site_disorder_assembly
_atom_site_disorder_group
P1 P 0.54813(3) 0.37035(7) 0.23692(2) 0.03220(13) Uani 1 1 d . . . . .
C1 C 0.53983(12) 0.1997(3) 0.28964(9) 0.0311(4) Uani 1 1 d . . . . .
C2 C 0.55870(12) 0.0255(3) 0.25968(9) 0.0310(4) Uani 1 1 d . . . . .
H1 H 0.510352 -0.035835 0.247573 0.037 Uiso 1 1 calc R U . . .
H2 H 0.587674 -0.053493 0.286810 0.037 Uiso 1 1 calc R U . . .
C3 C 0.60698(12) 0.0626(3) 0.20683(9) 0.0314(4) Uani 1 1 d . . . . .
H3 H 0.601846 -0.038116 0.179345 0.038 Uiso 1 1 calc R U . . .
H4 H 0.662006 0.073053 0.218910 0.038 Uiso 1 1 calc R U . . .
C4 C 0.57998(11) 0.2393(2) 0.17619(8) 0.0274(4) Uani 1 1 d . . . . .
S1 S 0.48568(5) 0.58107(8) 0.22551(3) 0.05390(19) Uani 1 1 d . . . . .
S2 S 0.62901(4) 0.34476(9) 0.30420(3) 0.04519(16) Uani 1 1 d . . . . .
Si1 Si 0.47653(4) 0.19459(8) 0.35490(3) 0.03467(14) Uani 1 1 d . . . . .
C6 C 0.38833(14) 0.0661(4) 0.33440(12) 0.0500(6) Uani 1 1 d . . . . .
H5 H 0.402760 -0.055678 0.323747 0.075 Uiso 1 1 calc R U . . .
H6 H 0.361889 0.123835 0.301436 0.075 Uiso 1 1 calc R U . . .
H7 H 0.353842 0.062245 0.367195 0.075 Uiso 1 1 calc R U . . .
C5 C 0.45138(19) 0.4216(4) 0.37952(12) 0.0534(7) Uani 1 1 d . . . . .
H8 H 0.417793 0.413216 0.412767 0.080 Uiso 1 1 calc R U . . .
H9 H 0.424437 0.485592 0.348051 0.080 Uiso 1 1 calc R U . . .
H10 H 0.498593 0.486050 0.390789 0.080 Uiso 1 1 calc R U . . .
C12 C 0.5440(6) -0.1205(13) 0.4034(5) 0.0426(17) Uani 0.67(3) 1 d . U P A 1
H11 H 0.516834 -0.179423 0.372743 0.051 Uiso 0.67(3) 1 calc R U P A 1
C11 C 0.5913(5) -0.2155(12) 0.4409(5) 0.0491(18) Uani 0.67(3) 1 d . U P A 1
H12 H 0.597220 -0.340287 0.435631 0.059 Uiso 0.67(3) 1 calc R U P A 1
C10 C 0.6304(5) -0.1317(16) 0.4862(5) 0.049(2) Uani 0.67(3) 1 d . U P A 1
H13 H 0.662767 -0.198916 0.511848 0.058 Uiso 0.67(3) 1 calc R U P A 1
C9 C 0.6224(6) 0.0485(17) 0.4940(4) 0.0502(19) Uani 0.67(3) 1 d . U P A 1
H14 H 0.647958 0.106297 0.525687 0.060 Uiso 0.67(3) 1 calc R U P A 1
C8 C 0.5763(7) 0.1465(14) 0.4549(4) 0.0424(18) Uani 0.67(3) 1 d . U P A 1
H15 H 0.572849 0.272226 0.459118 0.051 Uiso 0.67(3) 1 calc R U P A 1
Si2 Si 0.49354(3) 0.19188(8) 0.12370(2) 0.02872(13) Uani 1 1 d . . . . .
C19 C 0.47246(16) 0.3816(4) 0.07361(12) 0.0539(7) Uani 1 1 d . . . . .
H16 H 0.516353 0.399931 0.048529 0.081 Uiso 1 1 calc R U . . .
H17 H 0.463667 0.490011 0.096118 0.081 Uiso 1 1 calc R U . . .
H18 H 0.426267 0.354475 0.049862 0.081 Uiso 1 1 calc R U . . .
C20 C 0.51562(12) -0.0106(3) 0.08046(10) 0.0407(5) Uani 1 1 d . . . . .
H19 H 0.473132 -0.033498 0.052636 0.061 Uiso 1 1 calc R U . . .
H20 H 0.521947 -0.113330 0.106342 0.061 Uiso 1 1 calc R U . . .
H21 H 0.563374 0.008503 0.059680 0.061 Uiso 1 1 calc R U . . .
C21 C 0.40048(11) 0.1380(3) 0.15985(8) 0.0308(4) Uani 1 1 d . . . . .
C22 C 0.38171(12) -0.0392(3) 0.17229(9) 0.0347(4) Uani 1 1 d . . . . .
H22 H 0.419686 -0.128919 0.167591 0.042 Uiso 1 1 calc R U . . .
C23 C 0.30968(14) -0.0882(4) 0.19121(10) 0.0455(6) Uani 1 1 d . . . . .
H23 H 0.298937 -0.209563 0.199554 0.055 Uiso 1 1 calc R U . . .
C24 C 0.25363(14) 0.0400(5) 0.19787(11) 0.0543(7) Uani 1 1 d . . . . .
H24 H 0.204065 0.007487 0.210804 0.065 Uiso 1 1 calc R U . . .
C25 C 0.26989(15) 0.2145(5) 0.18572(11) 0.0547(7) Uani 1 1 d . . . . .
H25 H 0.231132 0.302707 0.189972 0.066 Uiso 1 1 calc R U . . .
C26 C 0.34266(14) 0.2645(4) 0.16718(10) 0.0439(5) Uani 1 1 d . . . . .
H26 H 0.352939 0.386461 0.159433 0.053 Uiso 1 1 calc R U . . .
Si3 Si 0.66615(4) 0.34719(8) 0.13866(3) 0.03685(15) Uani 1 1 d . . . . .
C27 C 0.75656(15) 0.3298(5) 0.18440(13) 0.0625(8) Uani 1 1 d . . . . .
H27 H 0.798338 0.393610 0.165631 0.094 Uiso 1 1 calc R U . . .
H28 H 0.770721 0.204023 0.189112 0.094 Uiso 1 1 calc R U . . .
H29 H 0.747972 0.382643 0.222406 0.094 Uiso 1 1 calc R U . . .
C28 C 0.6494(2) 0.5879(4) 0.12303(17) 0.0741(10) Uani 1 1 d . . . . .
H30 H 0.692473 0.635192 0.101216 0.111 Uiso 1 1 calc R U . . .
H31 H 0.645511 0.653506 0.159459 0.111 Uiso 1 1 calc R U . . .
H32 H 0.601311 0.601785 0.100183 0.111 Uiso 1 1 calc R U . . .
C29 C 0.68507(12) 0.2242(3) 0.07050(9) 0.0327(4) Uani 1 1 d . . . . .
C30 C 0.66788(13) 0.2956(4) 0.01581(11) 0.0432(5) Uani 1 1 d . . . . .
H33 H 0.645388 0.410954 0.013114 0.052 Uiso 1 1 calc R U . . .
C31 C 0.68253(15) 0.2041(4) -0.03411(11) 0.0517(6) Uani 1 1 d . . . . .
H34 H 0.669984 0.256152 -0.070596 0.062 Uiso 1 1 calc R U . . .
C32 C 0.71518(15) 0.0380(4) -0.03139(12) 0.0538(7) Uani 1 1 d . . . . .
H35 H 0.724812 -0.025776 -0.065908 0.065 Uiso 1 1 calc R U . . .
C33 C 0.73410(15) -0.0367(4) 0.02185(12) 0.0485(6) Uani 1 1 d . . . . .
H36 H 0.757283 -0.151341 0.023895 0.058 Uiso 1 1 calc R U . . .
C34 C 0.71920(13) 0.0559(3) 0.07221(10) 0.0380(5) Uani 1 1 d . . . . .
H37 H 0.732514 0.003723 0.108531 0.046 Uiso 1 1 calc R U . . .
C17 C 0.6059(13) -0.167(4) 0.4545(9) 0.056(4) Uani 0.33(3) 1 d . U P A 2
H38 H 0.618791 -0.290402 0.452862 0.067 Uiso 0.33(3) 1 calc R U P A 2
C16 C 0.6318(11) -0.063(4) 0.4975(8) 0.055(4) Uani 0.33(3) 1 d . U P A 2
H39 H 0.665349 -0.113553 0.526314 0.066 Uiso 0.33(3) 1 calc R U P A 2
C15 C 0.6119(10) 0.115(4) 0.5018(8) 0.052(3) Uani 0.33(3) 1 d . U P A 2
H40 H 0.631388 0.183100 0.533497 0.063 Uiso 0.33(3) 1 calc R U P A 2
C14 C 0.5635(11) 0.194(3) 0.4603(8) 0.040(3) Uani 0.33(3) 1 d . U P A 2
H41 H 0.548620 0.315315 0.465140 0.048 Uiso 0.33(3) 1 calc R U P A 2
C18 C 0.5582(13) -0.086(3) 0.4115(9) 0.047(3) Uani 0.33(3) 1 d . U P A 2
H42 H 0.539550 -0.160192 0.380970 0.056 Uiso 0.33(3) 1 calc R U P A 2
C13 C 0.5353(15) 0.097(4) 0.4095(13) 0.042(4) Uani 0.33(3) 1 d . U P A 2
C7 C 0.5362(8) 0.0646(16) 0.4110(5) 0.0345(19) Uani 0.67(3) 1 d . U P A 1

loop_
_atom_site_aniso_label
_atom_site_aniso_U_11
_atom_site_aniso_U_22
_atom_site_aniso_U_33
_atom_site_aniso_U_23
_atom_site_aniso_U_13
_atom_site_aniso_U_12
P1 0.0444(3) 0.0168(2) 0.0351(3) -0.00140(19) -0.0046(2) -0.0022(2)
C1 0.0351(10) 0.0244(9) 0.0334(10) 0.0020(8) -0.0081(8) -0.0038(8)
C2 0.0346(10) 0.0193(8) 0.0385(10) 0.0049(7) -0.0115(8) 0.0002(8)
C3 0.0358(10) 0.0213(9) 0.0364(10) 0.0007(8) -0.0113(8) 0.0048(8)
C4 0.0320(10) 0.0165(8) 0.0334(9) 0.0003(7) -0.0057(8) 0.0010(7)
S1 0.0874(5) 0.0201(2) 0.0544(4) 0.0014(2) 0.0049(3) 0.0158(3)
S2 0.0479(3) 0.0466(3) 0.0405(3) -0.0062(2) -0.0093(2) -0.0182(3)
Si1 0.0369(3) 0.0324(3) 0.0343(3) 0.0019(2) -0.0074(2) -0.0004(2)
C6 0.0364(12) 0.0630(16) 0.0503(14) 0.0011(12) -0.0049(10) -0.0096(12)
C5 0.0707(18) 0.0419(13) 0.0475(13) -0.0038(11) -0.0007(13) 0.0106(13)
C12 0.040(4) 0.036(3) 0.050(3) 0.010(2) -0.009(2) 0.001(2)
C11 0.041(3) 0.047(3) 0.059(4) 0.019(3) -0.003(3) 0.002(2)
C10 0.030(2) 0.060(4) 0.056(4) 0.023(3) -0.003(2) 0.005(3)
C9 0.044(4) 0.060(5) 0.046(3) 0.013(3) -0.011(2) 0.002(3)
C8 0.038(4) 0.045(4) 0.044(3) 0.007(3) -0.007(3) 0.002(3)
Si2 0.0267(3) 0.0315(3) 0.0277(3) 0.0037(2) -0.0043(2) 0.0042(2)
C19 0.0457(14) 0.0666(17) 0.0492(14) 0.0292(13) -0.0004(11) 0.0135(13)
C20 0.0275(10) 0.0556(14) 0.0388(11) -0.0176(10) -0.0009(8) -0.0030(10)
C21 0.0267(9) 0.0394(11) 0.0260(9) -0.0009(8) -0.0045(7) 0.0059(8)
C22 0.0310(10) 0.0431(12) 0.0296(9) -0.0009(9) -0.0044(8) 0.0006(9)
C23 0.0377(12) 0.0629(16) 0.0356(11) -0.0021(11) -0.0017(9) -0.0115(11)
C24 0.0289(11) 0.094(2) 0.0399(12) -0.0037(14) 0.0022(9) -0.0051(13)
C25 0.0355(12) 0.086(2) 0.0421(13) -0.0046(13) 0.0001(10) 0.0265(14)
C26 0.0399(12) 0.0532(14) 0.0384(11) -0.0004(10) -0.0022(9) 0.0174(11)
Si3 0.0372(3) 0.0261(3) 0.0472(3) -0.0036(2) 0.0013(3) -0.0083(2)
C27 0.0390(13) 0.090(2) 0.0579(16) -0.0238(16) -0.0038(11) -0.0243(15)
C28 0.095(3) 0.0261(12) 0.104(3) 0.0025(14) 0.038(2) -0.0105(14)
C29 0.0251(9) 0.0330(10) 0.0400(10) 0.0025(8) -0.0018(8) -0.0051(8)
C30 0.0321(11) 0.0491(13) 0.0482(13) 0.0113(11) -0.0029(9) -0.0020(10)
C31 0.0399(13) 0.0740(19) 0.0407(12) 0.0050(12) -0.0044(10) -0.0084(13)
C32 0.0437(14) 0.0737(19) 0.0442(13) -0.0147(13) 0.0027(11) -0.0146(13)
C33 0.0426(13) 0.0405(13) 0.0625(15) -0.0086(11) 0.0062(11) -0.0025(11)
C34 0.0333(11) 0.0356(11) 0.0448(12) 0.0022(9) -0.0014(9) -0.0018(9)
C17 0.050(8) 0.066(9) 0.053(7) 0.018(6) 0.008(5) 0.024(7)
C16 0.040(5) 0.076(10) 0.049(6) 0.021(7) 0.008(4) 0.017(8)
C15 0.037(5) 0.072(9) 0.049(6) 0.021(6) -0.002(4) 0.004(6)
C14 0.028(5) 0.053(8) 0.039(5) 0.014(5) 0.001(4) 0.001(5)
C18 0.042(7) 0.057(8) 0.042(6) 0.009(5) 0.006(5) -0.004(6)
C13 0.025(6) 0.046(8) 0.055(6) 0.013(5) 0.013(5) -0.006(5)
C7 0.035(3) 0.037(4) 0.032(2) 0.016(2) -0.005(2) 0.004(2)

loop_
_atom_type_symbol
_atom_type_description
_atom_type_scat_dispersion_real
_atom_type_scat_dispersion_imag
_atom_type_scat_source
Si Si 0.0817 0.0704 'International Tables Vol C Tables 4.2.6.8 and 6.1.1.4'
P P 0.1023 0.0942 'International Tables Vol C Tables 4.2.6.8 and 6.1.1.4'
S S 0.1246 0.1234 'International Tables Vol C Tables 4.2.6.8 and 6.1.1.4'
C C 0.0033 0.0016 'International Tables Vol C Tables 4.2.6.8 and 6.1.1.4'
H H 0.0000 0.0000 'International Tables Vol C Tables 4.2.6.8 and 6.1.1.4'

loop_
_geom_angle_atom_site_label_1
_geom_angle_atom_site_label_2
_geom_angle_atom_site_label_3
_geom_angle
_geom_angle_site_symmetry_1
_geom_angle_site_symmetry_3
_geom_angle_publ_flag
C1 P1 C4 100.04(9) . . ?
C1 P1 S1 128.89(8) . . ?
C4 P1 S1 121.30(7) . . ?
C1 P1 S2 58.95(7) . . ?
C4 P1 S2 108.49(7) . . ?
S1 P1 S2 122.91(4) . . ?
C2 C1 P1 106.46(14) . . ?
C2 C1 Si1 118.96(14) . . ?
P1 C1 Si1 128.51(12) . . ?
C2 C1 S2 112.70(15) . . ?
P1 C1 S2 68.32(7) . . ?
Si1 C1 S2 110.81(10) . . ?
C1 C2 C3 109.81(16) . . ?
C2 C3 C4 110.65(16) . . ?
C3 C4 P1 101.59(13) . . ?
C3 C4 Si3 109.45(14) . . ?
P1 C4 Si3 112.26(10) . . ?
C3 C4 Si2 110.14(13) . . ?
P1 C4 Si2 109.79(10) . . ?
Si3 C4 Si2 113.01(10) . . ?
C1 S2 P1 52.72(6) . . ?
C13 Si1 C5 107.3(10) . . ?
C13 Si1 C6 115.0(10) . . ?
C5 Si1 C6 110.87(14) . . ?
C13 Si1 C1 104.1(9) . . ?
C5 Si1 C1 111.97(12) . . ?
C6 Si1 C1 107.37(11) . . ?
C5 Si1 C7 112.9(4) . . ?
C6 Si1 C7 109.7(4) . . ?
C1 Si1 C7 103.7(4) . . ?
C11 C12 C7 119.3(7) . . ?
C12 C11 C10 120.9(7) . . ?
C9 C10 C11 119.9(6) . . ?
C10 C9 C8 119.4(7) . . ?
C7 C8 C9 121.1(7) . . ?
C20 Si2 C19 109.11(13) . . ?
C20 Si2 C21 104.80(10) . . ?
C19 Si2 C21 106.52(11) . . ?
C20 Si2 C4 108.63(9) . . ?
C19 Si2 C4 112.62(12) . . ?
C21 Si2 C4 114.77(9) . . ?
C26 C21 C22 116.6(2) . . ?
C26 C21 Si2 122.47(18) . . ?
C22 C21 Si2 120.15(16) . . ?
C23 C22 C21 122.3(2) . . ?
C24 C23 C22 119.7(3) . . ?
C25 C24 C23 119.6(2) . . ?
C24 C25 C26 120.8(2) . . ?
C21 C26 C25 121.0(3) . . ?
C28 Si3 C29 110.22(14) . . ?
C28 Si3 C27 107.53(17) . . ?
C29 Si3 C27 106.22(12) . . ?
C28 Si3 C4 112.05(13) . . ?
C29 Si3 C4 109.32(9) . . ?
C27 Si3 C4 111.33(12) . . ?
C34 C29 C30 116.9(2) . . ?
C34 C29 Si3 120.57(17) . . ?
C30 C29 Si3 122.52(18) . . ?
C31 C30 C29 122.0(2) . . ?
C32 C31 C30 120.1(2) . . ?
C31 C32 C33 119.8(3) . . ?
C32 C33 C34 120.0(3) . . ?
C33 C34 C29 121.2(2) . . ?
C16 C17 C18 116.8(15) . . ?
C17 C16 C15 122.6(15) . . ?
C16 C15 C14 120.8(16) . . ?
C15 C14 C13 121.5(15) . . ?
C17 C18 C13 126.4(18) . . ?
C18 C13 C14 112(2) . . ?
C18 C13 Si1 125(2) . . ?
C14 C13 Si1 123.0(17) . . ?
C8 C7 C12 119.3(8) . . ?
C8 C7 Si1 122.3(7) . . ?
C12 C7 Si1 118.2(9) . . ?

loop_
_geom_bond_atom_site_label_1
_geom_bond_atom_site_label_2
_geom_bond_distance
_geom_bond_site_symmetry_2
_geom_bond_publ_flag
P1 C1 1.777(2) . ?
P1 C4 1.814(2) . ?
P1 S1 1.9298(8) . ?
P1 S2 2.0752(8) . ?
C1 C2 1.519(3) . ?
C1 Si1 1.892(2) . ?
C1 S2 1.913(2) . ?
C2 C3 1.527(3) . ?
C3 C4 1.568(3) . ?
C4 Si3 1.927(2) . ?
C4 Si2 1.9360(19) . ?
Si1 C13 1.76(3) . ?
Si1 C5 1.851(3) . ?
Si1 C6 1.858(3) . ?
Si1 C7 1.906(10) . ?
C12 C11 1.376(10) . ?
C12 C7 1.406(10) . ?
C11 C10 1.383(8) . ?
C10 C9 1.371(8) . ?
C9 C8 1.399(9) . ?
C8 C7 1.362(14) . ?
Si2 C20 1.864(2) . ?
Si2 C19 1.865(2) . ?
Si2 C21 1.883(2) . ?
C21 C26 1.394(3) . ?
C21 C22 1.400(3) . ?
C22 C23 1.385(3) . ?
C23 C24 1.379(4) . ?
C24 C25 1.370(5) . ?
C25 C26 1.396(4) . ?
Si3 C28 1.863(3) . ?
Si3 C29 1.865(2) . ?
Si3 C27 1.872(3) . ?
C29 C34 1.394(3) . ?
C29 C30 1.399(3) . ?
C30 C31 1.374(4) . ?
C31 C32 1.369(4) . ?
C32 C33 1.385(4) . ?
C33 C34 1.387(3) . ?
C17 C16 1.33(2) . ?
C17 C18 1.42(2) . ?
C16 C15 1.383(18) . ?
C15 C14 1.394(19) . ?
C14 C13 1.46(3) . ?
C18 C13 1.43(2) . ?

loop_
_geom_torsion_atom_site_label_1
_geom_torsion_atom_site_label_2
_geom_torsion_atom_site_label_3
_geom_torsion_atom_site_label_4
_geom_torsion
_geom_torsion_site_symmetry_1
_geom_torsion_site_symmetry_2
_geom_torsion_site_symmetry_3
_geom_torsion_site_symmetry_4
_geom_torsion_publ_flag
C4 P1 C1 C2 -2.77(15) . . . . ?
S1 P1 C1 C2 142.38(11) . . . . ?
S2 P1 C1 C2 -108.40(15) . . . . ?
C4 P1 C1 Si1 -154.45(13) . . . . ?
S1 P1 C1 Si1 -9.31(18) . . . . ?
S2 P1 C1 Si1 99.92(14) . . . . ?
C4 P1 C1 S2 105.63(8) . . . . ?
S1 P1 C1 S2 -109.23(7) . . . . ?
P1 C1 C2 C3 22.42(19) . . . . ?
Si1 C1 C2 C3 177.31(13) . . . . ?
S2 C1 C2 C3 -50.49(18) . . . . ?
C1 C2 C3 C4 -36.8(2) . . . . ?
C2 C3 C4 P1 31.85(18) . . . . ?
C2 C3 C4 Si3 150.70(14) . . . . ?
C2 C3 C4 Si2 -84.46(17) . . . . ?
C1 P1 C4 C3 -16.43(14) . . . . ?
S1 P1 C4 C3 -165.06(10) . . . . ?
S2 P1 C4 C3 44.02(13) . . . . ?
C1 P1 C4 Si3 -133.26(10) . . . . ?
S1 P1 C4 Si3 78.12(11) . . . . ?
S2 P1 C4 Si3 -72.80(10) . . . . ?
C1 P1 C4 Si2 100.14(10) . . . . ?
S1 P1 C4 Si2 -48.48(12) . . . . ?
S2 P1 C4 Si2 160.60(7) . . . . ?
C2 C1 Si1 C13 71.0(11) . . . . ?
P1 C1 Si1 C13 -140.3(10) . . . . ?
S2 C1 Si1 C13 -62.0(10) . . . . ?
C2 C1 Si1 C5 -173.32(16) . . . . ?
P1 C1 Si1 C5 -24.65(18) . . . . ?
S2 C1 Si1 C5 53.66(15) . . . . ?
C2 C1 Si1 C6 -51.41(18) . . . . ?
P1 C1 Si1 C6 97.26(16) . . . . ?
S2 C1 Si1 C6 175.57(12) . . . . ?
C2 C1 Si1 C7 64.6(4) . . . . ?
P1 C1 Si1 C7 -146.7(4) . . . . ?
S2 C1 Si1 C7 -68.4(4) . . . . ?
C7 C12 C11 C10 0.8(16) . . . . ?
C12 C11 C10 C9 -0.2(13) . . . . ?
C11 C10 C9 C8 -1.8(12) . . . . ?
C10 C9 C8 C7 3.3(15) . . . . ?
C20 Si2 C21 C26 -141.86(18) . . . . ?
C19 Si2 C21 C26 -26.3(2) . . . . ?
C4 Si2 C21 C26 99.07(18) . . . . ?
C20 Si2 C21 C22 27.93(18) . . . . ?
C19 Si2 C21 C22 143.50(18) . . . . ?
C4 Si2 C21 C22 -91.14(17) . . . . ?
C26 C21 C22 C23 -0.3(3) . . . . ?
Si2 C21 C22 C23 -170.67(16) . . . . ?
C21 C22 C23 C24 0.5(3) . . . . ?
C22 C23 C24 C25 0.0(4) . . . . ?
C23 C24 C25 C26 -0.6(4) . . . . ?
C22 C21 C26 C25 -0.3(3) . . . . ?
Si2 C21 C26 C25 169.81(18) . . . . ?
C24 C25 C26 C21 0.8(4) . . . . ?
C28 Si3 C29 C34 162.6(2) . . . . ?
C27 Si3 C29 C34 46.4(2) . . . . ?
C4 Si3 C29 C34 -73.79(18) . . . . ?
C28 Si3 C29 C30 -15.8(2) . . . . ?
C27 Si3 C29 C30 -132.0(2) . . . . ?
C4 Si3 C29 C30 107.74(19) . . . . ?
C34 C29 C30 C31 1.1(3) . . . . ?
Si3 C29 C30 C31 179.59(19) . . . . ?
C29 C30 C31 C32 -0.3(4) . . . . ?
C30 C31 C32 C33 -0.7(4) . . . . ?
C31 C32 C33 C34 0.7(4) . . . . ?
C32 C33 C34 C29 0.2(4) . . . . ?
C30 C29 C34 C33 -1.0(3) . . . . ?
Si3 C29 C34 C33 -179.57(18) . . . . ?
C18 C17 C16 C15 2(3) . . . . ?
C17 C16 C15 C14 -1(3) . . . . ?
C16 C15 C14 C13 -3(3) . . . . ?
C16 C17 C18 C13 0(3) . . . . ?
C17 C18 C13 C14 -3(3) . . . . ?
C17 C18 C13 Si1 179.4(18) . . . . ?
C15 C14 C13 C18 5(3) . . . . ?
C15 C14 C13 Si1 -178.0(17) . . . . ?
C5 Si1 C13 C18 170.5(19) . . . . ?
C6 Si1 C13 C18 47(2) . . . . ?
C1 Si1 C13 C18 -71(2) . . . . ?
C5 Si1 C13 C14 -6(2) . . . . ?
C6 Si1 C13 C14 -130.3(19) . . . . ?
C1 Si1 C13 C14 112(2) . . . . ?
C9 C8 C7 C12 -2.6(18) . . . . ?
C9 C8 C7 Si1 -177.1(8) . . . . ?
C11 C12 C7 C8 0.6(18) . . . . ?
C11 C12 C7 Si1 175.3(9) . . . . ?
